data_1561961
loop_
_publ_author_name
'Lin, Hong-Yan'
'Lu, Huizhe'
'Le, Mao'
'Luan, Jian'
'Wang, Xiu-Li'
'Liu, Guocheng'
'Zhang, Juwen'

_publ_section_title
;
 Effect of three bis-pyridyl-bis-amide ligands with various spacers on the
 structural diversity of new multifunctional cobalt(II) coordination
 polymers
;
_journal_name_full 'Journal of Solid State Chemistry'
_journal_page_first 66
_journal_page_last 73
_journal_paper_doi 10.1016/j.jssc.2015.02.002
_journal_volume 226
_journal_year 2015
_chemical_formula_sum 'C38 H28 Co2 N4 O11'
_chemical_formula_weight 834.50
_space_group_IT_number 60
_space_group_name_Hall '-P 2n 2ab'
_space_group_name_H-M_alt 'P b c n'
_symmetry_cell_setting orthorhombic
_symmetry_space_group_name_H-M 'P b c n'
_atom_sites_solution_hydrogens geom
_atom_sites_solution_primary direct
_atom_sites_solution_secondary difmap
_audit_creation_method SHELXL-97
_cell_angle_alpha 90.00
_cell_angle_beta 90.00
_cell_angle_gamma 90.00
_cell_formula_units_Z 4
_cell_length_a 16.4076(11)
_cell_length_b 13.8565(10)
_cell_length_c 14.1470(10)
_cell_measurement_temperature 296(2)
_cell_measurement_theta_max 25.00
_cell_measurement_theta_min 1.92
_cell_volume 3216.3(4)
_computing_cell_refinement 'SMART (Bruker, 2001)'
_computing_data_collection 'SMART (Bruker, 2001)'
_computing_data_reduction 'SAINT+ (Bruker, 1999)'
_computing_molecular_graphics 'PLATON (Spek, 2003)'
_computing_publication_material 'SHELXTL (1998)'
_computing_structure_refinement 'SHELXL-97 (Sheldrick, 2008)'
_computing_structure_solution 'SHELXS-97 (Sheldrick, 2008)'
_diffrn_ambient_temperature 296(2)
_diffrn_measured_fraction_theta_full 1.000
_diffrn_measured_fraction_theta_max 1.000
_diffrn_measurement_device_type 'CCD area detector'
_diffrn_measurement_method 'phi and omega scans'
_diffrn_radiation_monochromator graphite
_diffrn_radiation_source 'fine-focus sealed tube'
_diffrn_radiation_type MoK\a
_diffrn_radiation_wavelength 0.71073
_diffrn_reflns_av_R_equivalents 0.0258
_diffrn_reflns_av_sigmaI/netI 0.0187
_diffrn_reflns_limit_h_max 13
_diffrn_reflns_limit_h_min -19
_diffrn_reflns_limit_k_max 15
_diffrn_reflns_limit_k_min -16
_diffrn_reflns_limit_l_max 16
_diffrn_reflns_limit_l_min -16
_diffrn_reflns_number 15546
_diffrn_reflns_theta_full 25.00
_diffrn_reflns_theta_max 25.00
_diffrn_reflns_theta_min 1.92
_exptl_absorpt_coefficient_mu 1.108
_exptl_absorpt_correction_T_max 0.8693
_exptl_absorpt_correction_T_min 0.7691
_exptl_absorpt_correction_type multi-scan
_exptl_absorpt_process_details SADABS
_exptl_crystal_colour PINK
_exptl_crystal_density_diffrn 1.723
_exptl_crystal_density_method 'not measured'
_exptl_crystal_description BLOCK
_exptl_crystal_F_000 1704
_exptl_crystal_size_max 0.25
_exptl_crystal_size_mid 0.15
_exptl_crystal_size_min 0.13
_refine_diff_density_max 1.830
_refine_diff_density_min -0.492
_refine_diff_density_rms 0.075
_refine_ls_extinction_method none
_refine_ls_goodness_of_fit_ref 1.052
_refine_ls_hydrogen_treatment constr
_refine_ls_matrix_type full
_refine_ls_number_parameters 249
_refine_ls_number_reflns 2845
_refine_ls_number_restraints 0
_refine_ls_restrained_S_all 1.052
_refine_ls_R_factor_all 0.0397
_refine_ls_R_factor_gt 0.0330
_refine_ls_shift/su_max 0.001
_refine_ls_shift/su_mean 0.000
_refine_ls_structure_factor_coef Fsqd
_refine_ls_weighting_details 'calc w=1/[\s^2^(Fo^2^)+(0.0617P)^2^+2.7878P] where P=(Fo^2^+2Fc^2^)/3'
_refine_ls_weighting_scheme calc
_refine_ls_wR_factor_gt 0.0962
_refine_ls_wR_factor_ref 0.1003
_reflns_number_gt 2464
_reflns_number_total 2845
_reflns_threshold_expression >2sigma(I)
_cod_data_source_file JSSC-2015-226-66.cif
_cod_data_source_block complex1
_cod_depositor_comments
;
The following automatic conversions were performed:

data item '_symmetry_cell_setting' value 'Orthorhombic' was changed
to 'orthorhombic' in accordance with the built-in table derived from
the CIF Core dictionary named 'cif_core.dic' version 2.4.5 last
updated on 2014-11-21.

Automatic conversion script
Id: cif_fix_values 8369 2020-08-20 11:38:08Z andrius 
;
_cod_database_code 1561961

loop_
_symmetry_equiv_pos_as_xyz
'x, y, z'
'-x+1/2, -y+1/2, z+1/2'
'x+1/2, -y+1/2, -z'
'-x, y, -z+1/2'
'-x, -y, -z'
'x-1/2, y-1/2, -z-1/2'
'-x-1/2, y-1/2, z'
'x, -y, z-1/2'

loop_
_atom_site_label
_atom_site_type_symbol
_atom_site_fract_x
_atom_site_fract_y
_atom_site_fract_z
_atom_site_U_iso_or_equiv
_atom_site_adp_type
_atom_site_occupancy
_atom_site_symmetry_multiplicity
_atom_site_calc_flag
_atom_site_refinement_flags
_atom_site_disorder_assembly
_atom_site_disorder_group
Co1 Co 0.473503(18) 0.02318(2) 0.60319(2) 0.01853(14) Uani 1 1 d . . .
N1 N 0.38781(12) 0.11988(15) 0.65476(14) 0.0213(4) Uani 1 1 d . . .
O1 O 0.39414(10) -0.08277(12) 0.57003(12) 0.0214(4) Uani 1 1 d . . .
C1 C 0.41130(15) 0.20952(19) 0.67896(17) 0.0246(5) Uani 1 1 d . . .
H1A H 0.4664 0.2251 0.6761 0.029 Uiso 1 1 calc R . .
O1W O 0.5000 -0.01584(16) 0.7500 0.0192(5) Uani 1 2 d S . .
H1WA H 0.4628 -0.0536 0.7633 0.023 Uiso 1 1 d R . .
O2 O 0.43866(10) -0.11990(12) 0.42409(12) 0.0218(4) Uani 1 1 d . . .
N2 N 0.10679(13) 0.19817(18) 0.70699(19) 0.0373(6) Uani 1 1 d . . .
H2B H 0.1243 0.2529 0.7271 0.045 Uiso 1 1 calc R . .
C2 C 0.35656(15) 0.2794(2) 0.70801(19) 0.0288(6) Uani 1 1 d . . .
H2A H 0.3746 0.3406 0.7252 0.035 Uiso 1 1 calc R . .
O3 O 0.12374(11) -0.39024(15) 0.30530(13) 0.0354(5) Uani 1 1 d . . .
C3 C 0.27438(16) 0.25656(19) 0.71102(18) 0.0279(6) Uani 1 1 d . . .
H3A H 0.2364 0.3027 0.7292 0.034 Uiso 1 1 calc R . .
O4 O 0.06876(10) -0.41919(13) 0.44570(12) 0.0234(4) Uani 1 1 d . . .
C4 C 0.24921(14) 0.16386(18) 0.68663(17) 0.0217(5) Uani 1 1 d . . .
O5 O 0.14388(12) 0.04927(15) 0.65715(17) 0.0410(5) Uani 1 1 d . . .
C5 C 0.30847(15) 0.09762(18) 0.65930(17) 0.0234(5) Uani 1 1 d . . .
H5A H 0.2923 0.0353 0.6435 0.028 Uiso 1 1 calc R . .
C6 C 0.16188(15) 0.1309(2) 0.68223(18) 0.0258(6) Uani 1 1 d . . .
C7 C 0.01912(15) 0.1834(3) 0.7016(2) 0.0441(8) Uani 1 1 d . . .
H7A H 0.0081 0.1222 0.6707 0.053 Uiso 1 1 calc R . .
H7B H -0.0051 0.2342 0.6637 0.053 Uiso 1 1 calc R . .
C8 C 0.39123(13) -0.13043(16) 0.49363(17) 0.0178(5) Uani 1 1 d . . .
C9 C 0.32404(13) -0.20321(17) 0.48186(16) 0.0180(5) Uani 1 1 d . . .
C10 C 0.24457(14) -0.17452(17) 0.49528(17) 0.0202(5) Uani 1 1 d . . .
H10A H 0.2337 -0.1139 0.5206 0.024 Uiso 1 1 calc R . .
C11 C 0.17942(14) -0.23604(18) 0.47108(17) 0.0213(5) Uani 1 1 d . . .
H11A H 0.1261 -0.2152 0.4799 0.026 Uiso 1 1 calc R . .
C12 C 0.19352(14) -0.32637(17) 0.43463(16) 0.0189(5) Uani 1 1 d . . .
C13 C 0.12338(14) -0.38375(17) 0.39364(17) 0.0191(5) Uani 1 1 d . . .
C14 C 0.27537(14) -0.36096(17) 0.42546(17) 0.0186(5) Uani 1 1 d . . .
C15 C 0.29305(17) -0.45491(19) 0.39195(19) 0.0266(6) Uani 1 1 d . . .
H15A H 0.2506 -0.4953 0.3738 0.032 Uiso 1 1 calc R . .
C16 C 0.37174(18) -0.4871(2) 0.3858(2) 0.0328(7) Uani 1 1 d . . .
H16A H 0.3822 -0.5491 0.3635 0.039 Uiso 1 1 calc R . .
C17 C 0.43699(17) -0.4273(2) 0.4130(2) 0.0300(6) Uani 1 1 d . . .
H17A H 0.4902 -0.4501 0.4097 0.036 Uiso 1 1 calc R . .
C18 C 0.42206(14) -0.33566(18) 0.44421(18) 0.0235(5) Uani 1 1 d . . .
H18A H 0.4655 -0.2965 0.4618 0.028 Uiso 1 1 calc R . .
C19 C 0.34158(14) -0.29913(17) 0.45030(16) 0.0174(5) Uani 1 1 d . . .

loop_
_atom_site_aniso_label
_atom_site_aniso_U_11
_atom_site_aniso_U_22
_atom_site_aniso_U_33
_atom_site_aniso_U_23
_atom_site_aniso_U_13
_atom_site_aniso_U_12
Co1 0.0136(2) 0.0186(2) 0.0234(2) -0.00451(13) 0.00344(13) -0.00245(12)
N1 0.0172(10) 0.0267(11) 0.0199(10) -0.0011(9) 0.0009(8) 0.0049(8)
O1 0.0181(8) 0.0231(9) 0.0229(9) -0.0079(7) 0.0023(7) -0.0048(7)
C1 0.0163(12) 0.0354(14) 0.0220(13) -0.0059(11) -0.0016(10) 0.0000(10)
O1W 0.0139(11) 0.0213(12) 0.0222(13) 0.000 0.0063(10) 0.000
O2 0.0176(8) 0.0232(9) 0.0246(9) -0.0052(7) 0.0054(7) -0.0072(7)
N2 0.0130(11) 0.0438(14) 0.0551(16) -0.0149(12) 0.0067(10) 0.0004(10)
C2 0.0229(13) 0.0321(14) 0.0315(14) -0.0129(12) -0.0005(11) 0.0003(11)
O3 0.0292(10) 0.0532(12) 0.0238(10) 0.0003(9) -0.0039(8) -0.0231(9)
C3 0.0228(13) 0.0332(14) 0.0278(14) -0.0090(11) 0.0029(11) 0.0084(11)
O4 0.0150(8) 0.0292(9) 0.0261(9) -0.0027(8) 0.0001(7) -0.0061(7)
C4 0.0183(12) 0.0281(13) 0.0186(12) 0.0003(10) 0.0024(10) 0.0036(10)
O5 0.0267(11) 0.0364(12) 0.0598(15) -0.0039(10) 0.0019(10) -0.0045(9)
C5 0.0202(13) 0.0235(13) 0.0265(13) -0.0003(10) 0.0038(10) 0.0010(10)
C6 0.0173(12) 0.0348(15) 0.0253(14) 0.0019(11) 0.0033(10) 0.0008(11)
C7 0.0128(14) 0.068(2) 0.052(2) -0.0167(17) 0.0011(12) 0.0018(13)
C8 0.0143(11) 0.0164(11) 0.0226(12) -0.0004(9) -0.0017(9) 0.0007(9)
C9 0.0159(12) 0.0213(12) 0.0169(12) -0.0006(9) -0.0004(9) -0.0047(9)
C10 0.0189(12) 0.0176(11) 0.0241(12) -0.0025(10) 0.0011(10) -0.0018(9)
C11 0.0135(12) 0.0258(13) 0.0245(13) 0.0004(10) -0.0004(10) -0.0020(10)
C12 0.0171(11) 0.0216(12) 0.0181(12) 0.0026(9) -0.0014(9) -0.0046(10)
C13 0.0154(12) 0.0160(12) 0.0259(13) 0.0006(9) -0.0045(10) -0.0013(9)
C14 0.0181(12) 0.0197(12) 0.0179(11) 0.0014(9) -0.0023(9) -0.0041(10)
C15 0.0263(14) 0.0201(13) 0.0333(15) -0.0027(10) -0.0047(11) -0.0051(11)
C16 0.0360(16) 0.0217(14) 0.0406(17) -0.0057(11) -0.0004(13) 0.0048(12)
C17 0.0213(13) 0.0284(14) 0.0402(16) 0.0005(12) 0.0016(11) 0.0071(11)
C18 0.0155(12) 0.0260(13) 0.0291(14) 0.0011(11) -0.0016(10) -0.0029(10)
C19 0.0162(11) 0.0194(12) 0.0166(12) 0.0010(9) 0.0003(9) -0.0024(9)

loop_
_atom_type_symbol
_atom_type_description
_atom_type_scat_dispersion_real
_atom_type_scat_dispersion_imag
_atom_type_scat_source
C C 0.0033 0.0016 'International Tables Vol C Tables 4.2.6.8 and 6.1.1.4'
H H 0.0000 0.0000 'International Tables Vol C Tables 4.2.6.8 and 6.1.1.4'
N N 0.0061 0.0033 'International Tables Vol C Tables 4.2.6.8 and 6.1.1.4'
O O 0.0106 0.0060 'International Tables Vol C Tables 4.2.6.8 and 6.1.1.4'
Co Co 0.3494 0.9721 'International Tables Vol C Tables 4.2.6.8 and 6.1.1.4'

loop_
_geom_angle_atom_site_label_1
_geom_angle_atom_site_label_2
_geom_angle_atom_site_label_3
_geom_angle
_geom_angle_site_symmetry_1
_geom_angle_site_symmetry_3
O2 Co1 O1 154.86(7) 5_656 .
O2 Co1 N1 97.07(8) 5_656 .
O1 Co1 N1 96.56(7) . .
O2 Co1 O1W 101.82(6) 5_656 .
O1 Co1 O1W 99.73(7) . .
N1 Co1 O1W 87.74(7) . .
O2 Co1 O4 82.46(7) 5_656 3_546
O1 Co1 O4 84.85(7) . 3_546
N1 Co1 O4 177.29(7) . 3_546
O1W Co1 O4 89.74(6) . 3_546
C5 N1 C1 118.6(2) . .
C5 N1 Co1 121.79(17) . .
C1 N1 Co1 119.46(16) . .
C8 O1 Co1 126.99(15) . .
N1 C1 C2 122.4(2) . .
Co1 O1W Co1 151.41(11) . 4_656
C8 O2 Co1 132.07(15) . 5_656
C6 N2 C7 123.6(3) . .
C1 C2 C3 118.7(2) . .
C2 C3 C4 119.5(2) . .
C13 O4 Co1 124.60(15) . 3_446
C5 C4 C3 118.0(2) . .
C5 C4 C6 117.0(2) . .
C3 C4 C6 124.9(2) . .
N1 C5 C4 122.7(2) . .
O5 C6 N2 123.7(2) . .
O5 C6 C4 121.5(2) . .
N2 C6 C4 114.8(2) . .
N2 C7 C7 111.3(3) . 4_556
O2 C8 O1 125.5(2) . .
O2 C8 C9 116.3(2) . .
O1 C8 C9 118.1(2) . .
C10 C9 C19 120.1(2) . .
C10 C9 C8 119.1(2) . .
C19 C9 C8 120.7(2) . .
C9 C10 C11 120.7(2) . .
C12 C11 C10 121.0(2) . .
C11 C12 C14 119.8(2) . .
C11 C12 C13 119.6(2) . .
C14 C12 C13 120.2(2) . .
O3 C13 O4 123.9(2) . .
O3 C13 C12 114.6(2) . .
O4 C13 C12 121.4(2) . .
C15 C14 C19 118.6(2) . .
C15 C14 C12 122.0(2) . .
C19 C14 C12 119.4(2) . .
C16 C15 C14 121.0(2) . .
C15 C16 C17 120.5(3) . .
C18 C17 C16 120.0(2) . .
C17 C18 C19 121.2(2) . .
C18 C19 C14 118.7(2) . .
C18 C19 C9 122.6(2) . .
C14 C19 C9 118.8(2) . .

loop_
_geom_bond_atom_site_label_1
_geom_bond_atom_site_label_2
_geom_bond_distance
_geom_bond_site_symmetry_2
Co1 O2 2.0056(16) 5_656
Co1 O1 2.0177(16) .
Co1 N1 2.075(2) .
Co1 O1W 2.1897(7) .
Co1 O4 2.2355(17) 3_546
N1 C5 1.339(3) .
N1 C1 1.345(3) .
O1 C8 1.267(3) .
C1 C2 1.383(4) .
O1W Co1 2.1898(7) 4_656
O2 C8 1.263(3) .
O2 Co1 2.0056(16) 5_656
N2 C6 1.345(3) .
N2 C7 1.455(3) .
C2 C3 1.386(4) .
O3 C13 1.253(3) .
C3 C4 1.393(4) .
O4 C13 1.260(3) .
O4 Co1 2.2355(17) 3_446
C4 C5 1.392(3) .
C4 C6 1.505(3) .
O5 C6 1.222(3) .
C7 C7 1.508(6) 4_556
C8 C9 1.503(3) .
C9 C10 1.376(3) .
C9 C19 1.431(3) .
C10 C11 1.409(3) .
C11 C12 1.373(3) .
C12 C14 1.432(3) .
C12 C13 1.514(3) .
C14 C15 1.416(4) .
C14 C19 1.427(3) .
C15 C16 1.369(4) .
C16 C17 1.408(4) .
C17 C18 1.367(4) .
C18 C19 1.417(3) .
